data_7719559
loop_
_publ_author_name
'Halder, Purbashree'
'Barman, Nandini'
'Tarannum, Ibtesham'
'Mukhopadhyay, Subrata'
'Schwarz, Bj&#xf6;rn'
'Singh, Saurabh Kumar'
'Goura, Joydeb'

_publ_section_title
;
 Tetranuclear {Ln<sup>III</sup>}<sub>4</sub> complexes possessing
 homometallic <i>O-capped</i> structural subunits: study of magnetic and
 photoluminescent properties.
;
_journal_issue 37
_journal_name_full 'Dalton transactions (Cambridge, England : 2003)'
_journal_page_first 13879
_journal_page_last 13893
_journal_paper_doi 10.1039/d4dt02976c
_journal_volume 54
_journal_year 2025
_chemical_formula_moiety 'C62 H92 N4 O22 Yb4'
_chemical_formula_sum 'C62 H92 N4 O22 Yb4'
_chemical_formula_weight 1937.55
_chemical_name_systematic Monoclinic
_space_group_crystal_system monoclinic
_space_group_IT_number 15
_space_group_name_Hall '-C 2yc'
_space_group_name_H-M_alt 'C 1 2/c 1'
_atom_sites_solution_hydrogens mixed
_atom_sites_solution_primary dual
_audit_creation_date 2024-07-02
_audit_creation_method
;
Olex2 1.5-alpha
(compiled 2024.02.16 svn.r378c4104 for OlexSys, GUI svn.r6928)
;
_audit_update_record
;
2024-08-22 deposited with the CCDC.	2025-08-07 downloaded from the CCDC.
;
_cell_angle_alpha 90
_cell_angle_beta 128.9600(10)
_cell_angle_gamma 90
_cell_formula_units_Z 4
_cell_length_a 30.2387(9)
_cell_length_b 13.7372(4)
_cell_length_c 22.6894(7)
_cell_measurement_reflns_used 9880
_cell_measurement_temperature 100
_cell_measurement_theta_max 27.619
_cell_measurement_theta_min 2.697
_cell_volume 7328.8(4)
_computing_cell_refinement 'SAINT V8.38A (Bruker, 2018)'
_computing_data_reduction 'SAINT V8.38A (Bruker, 2018)'
_computing_molecular_graphics 'Olex2 1.5-alpha (Dolomanov et al., 2009)'
_computing_publication_material 'Olex2 1.5-alpha (Dolomanov et al., 2009)'
_computing_structure_refinement 'SHELXL 2016/4 (Sheldrick, 2015)'
_computing_structure_solution 'SHELXT 2014/5 (Sheldrick, 2014)'
_diffrn_ambient_temperature 100
_diffrn_measured_fraction_theta_full 0.999
_diffrn_measured_fraction_theta_max 0.993
_diffrn_measurement_device_type 'Bruker APEX-II CCD'
_diffrn_measurement_method '\f and \w scans'
_diffrn_radiation_type MoK\a
_diffrn_radiation_wavelength 0.71073
_diffrn_reflns_av_R_equivalents 0.0348
_diffrn_reflns_av_unetI/netI 0.0289
_diffrn_reflns_Laue_measured_fraction_full 0.999
_diffrn_reflns_Laue_measured_fraction_max 0.993
_diffrn_reflns_limit_h_max 39
_diffrn_reflns_limit_h_min -39
_diffrn_reflns_limit_k_max 17
_diffrn_reflns_limit_k_min -17
_diffrn_reflns_limit_l_max 29
_diffrn_reflns_limit_l_min -29
_diffrn_reflns_number 38553
_diffrn_reflns_point_group_measured_fraction_full 0.999
_diffrn_reflns_point_group_measured_fraction_max 0.993
_diffrn_reflns_theta_full 25.242
_diffrn_reflns_theta_max 27.678
_diffrn_reflns_theta_min 2.552
_diffrn_source_current 0.0
_diffrn_source_power 0.0
_diffrn_source_voltage 0.0
_diffrn_standards_number 0
_exptl_absorpt_coefficient_mu 5.128
_exptl_absorpt_correction_T_max 0.7456
_exptl_absorpt_correction_T_min 0.5565
_exptl_absorpt_correction_type multi-scan
_exptl_absorpt_process_details
;
SADABS-2016/2 (Bruker,2016/2) was used for absorption correction.
wR2(int) was 0.0942 before and 0.0427 after correction.
The Ratio of minimum to maximum transmission is 0.7464.
The \l/2 correction factor is Not present.
;
_exptl_crystal_colour colourless
_exptl_crystal_colour_primary colourless
_exptl_crystal_density_diffrn 1.756
_exptl_crystal_description block
_exptl_crystal_F_000 3792
_exptl_crystal_size_max 0.12
_exptl_crystal_size_mid 0.08
_exptl_crystal_size_min 0.06
_refine_diff_density_max 0.849
_refine_diff_density_min -0.494
_refine_diff_density_rms 0.111
_refine_ls_extinction_method none
_refine_ls_goodness_of_fit_ref 1.027
_refine_ls_hydrogen_treatment mixed
_refine_ls_matrix_type full
_refine_ls_number_parameters 432
_refine_ls_number_reflns 8511
_refine_ls_number_restraints 1
_refine_ls_restrained_S_all 1.027
_refine_ls_R_factor_all 0.0272
_refine_ls_R_factor_gt 0.0202
_refine_ls_shift/su_max 0.002
_refine_ls_shift/su_mean 0.000
_refine_ls_structure_factor_coef Fsqd
_refine_ls_weighting_details 'w=1/[\s^2^(Fo^2^)+(0.0179P)^2^+15.0636P] where P=(Fo^2^+2Fc^2^)/3'
_refine_ls_weighting_scheme calc
_refine_ls_wR_factor_gt 0.0435
_refine_ls_wR_factor_ref 0.0458
_reflns_Friedel_coverage 0.000
_reflns_number_gt 7439
_reflns_number_total 8511
_reflns_threshold_expression 'I > 2\s(I)'
_cod_data_source_file d4dt02976c2.cif
_cod_data_source_block Compound_6
_cod_database_code 7719559
_shelx_shelxl_version_number 2016/4
_shelx_space_group_comment
;
The symmetry employed for this shelxl refinement is uniquely defined
by the following loop, which should always be used as a source of
symmetry information in preference to the above space-group names.
They are only intended as comments.
;
_shelx_estimated_absorpt_t_max 0.748
_shelx_estimated_absorpt_t_min 0.578
_olex2_refinement_description
;
1. Fixed Uiso
 At 1.2 times of:
  All C(H) groups
 At 1.5 times of:
  All C(H,H,H) groups, All O(H) groups
2. Restrained distances
 O3-H3
 0.87 with sigma of 0.002
3.a Aromatic/amide H refined with riding coordinates:
 C3(H3a), C4(H4), C11(H11), C2(H2a), C8(H8), C1(H1), C10(H10), C9(H9)
3.b Idealised Me refined as rotating group:
 C21(H21a,H21b,H21c), C19(H19a,H19b,H19c), C20(H20a,H20b,H20c), C15(H15a,H15b,
 H15c), C29(H29a,H29b,H29c), C31(H31a,H31b,H31c), C14(H14a,H14b,H14c), C30(H30a,
 H30b,H30c), C16(H16a,H16b,H16c), C24(H24a,H24b,H24c), C26(H26a,H26b,H26c),
 C25(H25a,H25b,H25c)
3.c Idealised tetrahedral OH refined as rotating group:
 O2(H2)
;
_olex2_submission_special_instructions 'No special instructions were received'

loop_
_space_group_symop_operation_xyz
'x, y, z'
'-x, y, -z+1/2'
'x+1/2, y+1/2, z'
'-x+1/2, y+1/2, -z+1/2'
'-x, -y, -z'
'x, -y, z-1/2'
'-x+1/2, -y+1/2, -z'
'x+1/2, -y+1/2, z-1/2'

loop_
_atom_site_label
_atom_site_type_symbol
_atom_site_fract_x
_atom_site_fract_y
_atom_site_fract_z
_atom_site_U_iso_or_equiv
_atom_site_adp_type
_atom_site_occupancy
_atom_site_site_symmetry_order
_atom_site_calc_flag
_atom_site_refinement_flags_posn
_atom_site_refinement_flags_adp
_atom_site_refinement_flags_occupancy
_atom_site_disorder_assembly
_atom_site_disorder_group
Yb1 Yb 0.46471(2) 0.37643(2) 0.46043(2) 0.00888(3) Uani 1 1 d . . . . .
Yb2 Yb 0.38356(2) 0.57216(2) 0.45868(2) 0.00974(3) Uani 1 1 d . . . . .
O2 O 0.29176(8) 0.47009(15) 0.26862(10) 0.0147(4) Uani 1 1 d . . . . .
H2 H 0.279308 0.479109 0.292455 0.022 Uiso 1 1 calc R U . . .
O11 O 0.50153(8) 0.76194(14) 0.55506(11) 0.0160(4) Uani 1 1 d . . . . .
O8 O 0.28465(8) 0.53230(15) 0.37513(11) 0.0170(4) Uani 1 1 d . . . . .
O7 O 0.64532(8) 0.31483(15) 0.63829(11) 0.0163(4) Uani 1 1 d . . . . .
O4 O 0.43264(8) 0.32308(14) 0.52392(10) 0.0142(4) Uani 1 1 d . . . . .
O10 O 0.42836(8) 0.69590(14) 0.54118(11) 0.0156(4) Uani 1 1 d . . . . .
O6 O 0.55572(8) 0.35580(14) 0.57263(10) 0.0127(4) Uani 1 1 d . . . . .
O9 O 0.31654(8) 0.62907(16) 0.47082(12) 0.0208(5) Uani 1 1 d . . . . .
O1 O 0.38202(7) 0.45799(14) 0.38747(10) 0.0108(4) Uani 1 1 d . . . . .
O5 O 0.38305(8) 0.44545(15) 0.52237(11) 0.0166(4) Uani 1 1 d . . . . .
N2 N 0.38240(9) 0.26480(17) 0.37608(12) 0.0111(5) Uani 1 1 d . . . . .
N1 N 0.42593(10) 0.39838(17) 0.32348(13) 0.0133(5) Uani 1 1 d . . . . .
O3 O 0.52446(7) 0.48757(14) 0.46761(10) 0.0107(4) Uani 1 1 d D . . . .
C3 C 0.36838(13) 0.4248(2) 0.16970(17) 0.0213(7) Uani 1 1 d . . . . .
H3A H 0.348767 0.433500 0.117035 0.026 Uiso 1 1 calc R U . . .
C4 C 0.33986(12) 0.4350(2) 0.19866(16) 0.0157(6) Uani 1 1 d . . . . .
H4 H 0.300570 0.451071 0.166650 0.019 Uiso 1 1 calc R U . . .
C11 C 0.37982(12) 0.1694(2) 0.38467(15) 0.0154(6) Uani 1 1 d . . . . .
H11 H 0.413931 0.135461 0.422281 0.018 Uiso 1 1 calc R U . . .
C7 C 0.33394(11) 0.3119(2) 0.32127(14) 0.0107(5) Uani 1 1 d . . . . .
C2 C 0.42539(13) 0.4020(2) 0.21760(17) 0.0227(7) Uani 1 1 d . . . . .
H2A H 0.445591 0.394773 0.198526 0.027 Uiso 1 1 calc R U . . .
C21 C 0.65516(13) 0.2376(3) 0.75881(17) 0.0289(8) Uani 1 1 d . . . . .
H21A H 0.675739 0.299010 0.781387 0.043 Uiso 1 1 calc R U . . .
H21B H 0.676061 0.195988 0.748731 0.043 Uiso 1 1 calc R U . . .
H21C H 0.651669 0.204392 0.793940 0.043 Uiso 1 1 calc R U . . .
C8 C 0.28196(12) 0.2651(2) 0.27370(15) 0.0157(6) Uani 1 1 d . . . . .
H8 H 0.248795 0.299715 0.234387 0.019 Uiso 1 1 calc R U . . .
C1 C 0.45286(12) 0.3897(2) 0.29432(17) 0.0187(6) Uani 1 1 d . . . . .
H1 H 0.492283 0.374542 0.327368 0.022 Uiso 1 1 calc R U . . .
C10 C 0.32898(13) 0.1181(2) 0.34050(17) 0.0185(6) Uani 1 1 d . . . . .
H10 H 0.328282 0.050382 0.348499 0.022 Uiso 1 1 calc R U . . .
C19 C 0.56180(13) 0.3194(2) 0.69992(17) 0.0218(7) Uani 1 1 d . . . . .
H19A H 0.560003 0.285364 0.736314 0.033 Uiso 1 1 calc R U . . .
H19B H 0.523184 0.329305 0.652439 0.033 Uiso 1 1 calc R U . . .
H19C H 0.580338 0.382718 0.720849 0.033 Uiso 1 1 calc R U . . .
C5 C 0.37029(11) 0.42103(19) 0.27597(15) 0.0117(5) Uani 1 1 d . . . . .
C18 C 0.59593(12) 0.2585(2) 0.68456(16) 0.0168(6) Uani 1 1 d . . . . .
C9 C 0.27931(12) 0.1669(2) 0.28463(16) 0.0185(6) Uani 1 1 d . . . . .
H9 H 0.243958 0.133380 0.254274 0.022 Uiso 1 1 calc R U . . .
C23 C 0.21718(12) 0.5867(2) 0.39323(17) 0.0180(6) Uani 1 1 d . . . . .
C22 C 0.27582(12) 0.5826(2) 0.41396(16) 0.0143(6) Uani 1 1 d . . . . .
C13 C 0.36489(13) 0.2852(2) 0.54365(18) 0.0193(6) Uani 1 1 d . . . . .
C17 C 0.59989(11) 0.3122(2) 0.62946(15) 0.0122(5) Uani 1 1 d . . . . .
C20 C 0.56400(16) 0.1628(2) 0.6457(2) 0.0318(8) Uani 1 1 d . . . . .
H20A H 0.585665 0.123550 0.635579 0.048 Uiso 1 1 calc R U . . .
H20B H 0.526392 0.177364 0.597745 0.048 Uiso 1 1 calc R U . . .
H20C H 0.559606 0.126469 0.678875 0.048 Uiso 1 1 calc R U . . .
C28 C 0.43937(14) 0.8682(2) 0.5580(2) 0.0243(7) Uani 1 1 d . . . . .
C15 C 0.34942(15) 0.3340(3) 0.58825(19) 0.0293(8) Uani 1 1 d . . . . .
H15A H 0.384059 0.357242 0.636723 0.044 Uiso 1 1 calc R U . . .
H15B H 0.330057 0.287076 0.597656 0.044 Uiso 1 1 calc R U . . .
H15C H 0.324104 0.389176 0.559267 0.044 Uiso 1 1 calc R U . . .
C29 C 0.37698(16) 0.8836(3) 0.4888(2) 0.0354(9) Uani 1 1 d . . . . .
H29A H 0.353414 0.834576 0.488837 0.053 Uiso 1 1 calc R U . . .
H29B H 0.372706 0.877149 0.442468 0.053 Uiso 1 1 calc R U . . .
H29C H 0.364872 0.948742 0.490949 0.053 Uiso 1 1 calc R U . . .
C31 C 0.44537(17) 0.8662(3) 0.6299(2) 0.0390(9) Uani 1 1 d . . . . .
H31A H 0.435653 0.930315 0.637872 0.059 Uiso 1 1 calc R U . . .
H31B H 0.484682 0.850044 0.673358 0.059 Uiso 1 1 calc R U . . .
H31C H 0.419651 0.817086 0.624775 0.059 Uiso 1 1 calc R U . . .
C27 C 0.45805(12) 0.7681(2) 0.55066(15) 0.0153(6) Uani 1 1 d . . . . .
C12 C 0.39660(11) 0.3565(2) 0.52960(15) 0.0140(6) Uani 1 1 d . . . . .
C14 C 0.30897(16) 0.2606(3) 0.4646(2) 0.0396(10) Uani 1 1 d . . . . .
H14A H 0.286281 0.216296 0.469945 0.059 Uiso 1 1 calc R U . . .
H14B H 0.317637 0.229233 0.434112 0.059 Uiso 1 1 calc R U . . .
H14C H 0.287453 0.320548 0.439474 0.059 Uiso 1 1 calc R U . . .
C30 C 0.47536(18) 0.9490(3) 0.5611(3) 0.0500(12) Uani 1 1 d . . . . .
H30A H 0.471840 0.946905 0.515105 0.075 Uiso 1 1 calc R U . . .
H30B H 0.515268 0.939657 0.605628 0.075 Uiso 1 1 calc R U . . .
H30C H 0.462115 1.012200 0.564490 0.075 Uiso 1 1 calc R U . . .
C16 C 0.39976(19) 0.1941(3) 0.5833(3) 0.0489(12) Uani 1 1 d . . . . .
H16A H 0.435513 0.211553 0.632801 0.073 Uiso 1 1 calc R U . . .
H16B H 0.408026 0.162801 0.552390 0.073 Uiso 1 1 calc R U . . .
H16C H 0.378300 0.149118 0.590386 0.073 Uiso 1 1 calc R U . . .
C24 C 0.17562(17) 0.5210(4) 0.3263(3) 0.0642(16) Uani 1 1 d . . . . .
H24A H 0.170798 0.544105 0.281653 0.096 Uiso 1 1 calc R U . . .
H24B H 0.138824 0.522161 0.315689 0.096 Uiso 1 1 calc R U . . .
H24C H 0.190395 0.454303 0.338153 0.096 Uiso 1 1 calc R U . . .
C6 C 0.34338(11) 0.4197(2) 0.31467(15) 0.0115(5) Uani 1 1 d . . . . .
C26 C 0.22292(17) 0.5564(4) 0.4619(2) 0.0542(13) Uani 1 1 d . . . . .
H26A H 0.236690 0.489154 0.475431 0.081 Uiso 1 1 calc R U . . .
H26B H 0.185788 0.560943 0.450186 0.081 Uiso 1 1 calc R U . . .
H26C H 0.250012 0.599497 0.504512 0.081 Uiso 1 1 calc R U . . .
C25 C 0.19669(18) 0.6917(3) 0.3730(3) 0.0525(12) Uani 1 1 d . . . . .
H25A H 0.224208 0.734110 0.415937 0.079 Uiso 1 1 calc R U . . .
H25B H 0.159657 0.697183 0.361529 0.079 Uiso 1 1 calc R U . . .
H25C H 0.193026 0.711468 0.328629 0.079 Uiso 1 1 calc R U . . .
H3 H 0.5165(14) 0.516(2) 0.4278(12) 0.034(11) Uiso 1 1 d D . . . .

loop_
_atom_site_aniso_label
_atom_site_aniso_U_11
_atom_site_aniso_U_22
_atom_site_aniso_U_33
_atom_site_aniso_U_23
_atom_site_aniso_U_13
_atom_site_aniso_U_12
Yb1 0.00684(5) 0.00772(6) 0.01141(6) -0.00083(4) 0.00542(5) -0.00046(4)
Yb2 0.00817(6) 0.00869(6) 0.01298(6) -0.00119(4) 0.00695(5) -0.00039(4)
O2 0.0099(9) 0.0169(10) 0.0135(9) 0.0017(8) 0.0056(8) 0.0042(8)
O11 0.0124(9) 0.0147(10) 0.0220(10) -0.0049(8) 0.0113(8) -0.0009(8)
O8 0.0131(10) 0.0202(11) 0.0192(10) -0.0031(9) 0.0109(8) -0.0003(8)
O7 0.0131(9) 0.0163(11) 0.0185(10) 0.0012(8) 0.0095(8) 0.0007(8)
O4 0.0128(9) 0.0153(10) 0.0157(9) 0.0001(8) 0.0095(8) -0.0013(8)
O10 0.0146(10) 0.0130(10) 0.0185(10) -0.0038(8) 0.0101(8) -0.0024(8)
O6 0.0100(9) 0.0112(10) 0.0132(9) 0.0008(8) 0.0056(8) 0.0005(7)
O9 0.0147(10) 0.0215(12) 0.0290(11) -0.0108(9) 0.0152(9) -0.0042(8)
O1 0.0085(9) 0.0100(10) 0.0116(9) -0.0032(7) 0.0053(7) -0.0012(7)
O5 0.0178(10) 0.0150(11) 0.0219(10) 0.0028(8) 0.0148(9) 0.0013(8)
N2 0.0111(11) 0.0094(11) 0.0129(11) -0.0017(9) 0.0076(9) -0.0006(9)
N1 0.0123(11) 0.0128(12) 0.0161(11) -0.0019(9) 0.0095(10) -0.0018(9)
O3 0.0095(9) 0.0109(10) 0.0109(9) 0.0008(8) 0.0061(7) 0.0002(7)
C3 0.0231(16) 0.0239(17) 0.0136(14) 0.0004(12) 0.0100(12) -0.0026(13)
C4 0.0161(14) 0.0131(14) 0.0143(13) -0.0002(11) 0.0078(11) -0.0009(11)
C11 0.0150(13) 0.0129(14) 0.0166(13) 0.0013(11) 0.0091(11) 0.0005(11)
C7 0.0104(12) 0.0116(14) 0.0111(12) -0.0024(10) 0.0072(10) -0.0016(10)
C2 0.0210(16) 0.0311(18) 0.0233(16) -0.0004(14) 0.0175(14) -0.0022(13)
C21 0.0199(16) 0.046(2) 0.0202(15) 0.0171(15) 0.0122(13) 0.0112(15)
C8 0.0122(13) 0.0172(15) 0.0142(13) -0.0014(11) 0.0065(11) -0.0003(11)
C1 0.0142(14) 0.0243(17) 0.0201(15) 0.0011(13) 0.0121(12) -0.0003(12)
C10 0.0214(15) 0.0103(14) 0.0246(15) -0.0024(12) 0.0148(13) -0.0036(11)
C19 0.0190(15) 0.0285(18) 0.0176(14) 0.0041(13) 0.0114(12) 0.0029(13)
C5 0.0125(13) 0.0071(13) 0.0148(13) -0.0012(10) 0.0082(11) -0.0006(10)
C18 0.0167(14) 0.0174(15) 0.0178(14) 0.0047(12) 0.0114(12) 0.0012(11)
C9 0.0149(14) 0.0189(16) 0.0196(14) -0.0077(12) 0.0098(12) -0.0071(12)
C23 0.0131(14) 0.0203(16) 0.0253(15) -0.0018(13) 0.0144(12) 0.0013(11)
C22 0.0145(14) 0.0116(14) 0.0191(14) 0.0029(11) 0.0116(12) 0.0011(11)
C13 0.0237(15) 0.0148(15) 0.0281(15) 0.0008(13) 0.0205(13) -0.0034(12)
C17 0.0130(13) 0.0075(13) 0.0149(13) -0.0027(11) 0.0081(11) -0.0003(10)
C20 0.049(2) 0.0190(18) 0.0371(19) 0.0018(15) 0.0317(18) -0.0073(16)
C28 0.0260(17) 0.0143(16) 0.0437(19) -0.0075(14) 0.0273(16) -0.0019(12)
C15 0.041(2) 0.0303(19) 0.0341(18) 0.0019(16) 0.0317(17) -0.0045(16)
C29 0.038(2) 0.027(2) 0.048(2) 0.0124(17) 0.0305(19) 0.0178(16)
C31 0.044(2) 0.039(2) 0.039(2) -0.0135(18) 0.0282(19) 0.0061(18)
C27 0.0134(13) 0.0158(15) 0.0140(13) -0.0025(11) 0.0073(11) 0.0010(11)
C12 0.0115(13) 0.0157(15) 0.0123(13) -0.0010(11) 0.0063(11) -0.0020(11)
C14 0.039(2) 0.050(3) 0.043(2) -0.0200(19) 0.0323(19) -0.0265(19)
C30 0.054(3) 0.0147(18) 0.108(4) -0.016(2) 0.064(3) -0.0076(17)
C16 0.059(3) 0.023(2) 0.098(3) 0.029(2) 0.066(3) 0.0148(18)
C24 0.026(2) 0.100(4) 0.075(3) -0.052(3) 0.036(2) -0.031(2)
C6 0.0105(12) 0.0092(13) 0.0127(13) -0.0009(11) 0.0063(11) 0.0017(10)
C26 0.029(2) 0.094(4) 0.053(3) 0.036(3) 0.032(2) 0.016(2)
C25 0.039(2) 0.034(2) 0.096(4) 0.014(2) 0.048(3) 0.0168(18)

loop_
_atom_type_symbol
_atom_type_description
_atom_type_scat_dispersion_real
_atom_type_scat_dispersion_imag
_atom_type_scat_source
C C 0.0033 0.0016 'International Tables Vol C Tables 4.2.6.8 and 6.1.1.4'
H H 0.0000 0.0000 'International Tables Vol C Tables 4.2.6.8 and 6.1.1.4'
N N 0.0061 0.0033 'International Tables Vol C Tables 4.2.6.8 and 6.1.1.4'
O O 0.0106 0.0060 'International Tables Vol C Tables 4.2.6.8 and 6.1.1.4'
Yb Yb -0.3850 5.5486 'International Tables Vol C Tables 4.2.6.8 and 6.1.1.4'

loop_
_geom_angle_atom_site_label_1
_geom_angle_atom_site_label_2
_geom_angle_atom_site_label_3
_geom_angle
_geom_angle_site_symmetry_1
_geom_angle_site_symmetry_3
_geom_angle_publ_flag
Yb2 Yb1 Yb2 118.224(4) . 5_666 ?
O11 Yb1 Yb2 73.00(5) 5_666 5_666 ?
O11 Yb1 Yb2 168.44(5) 5_666 . ?
O11 Yb1 O4 103.63(7) 5_666 . ?
O11 Yb1 O6 74.31(7) 5_666 . ?
O11 Yb1 N2 72.39(7) 5_666 . ?
O11 Yb1 N1 79.59(7) 5_666 . ?
O11 Yb1 O3 151.82(6) 5_666 5_666 ?
O11 Yb1 O3 99.01(7) 5_666 . ?
O11 Yb1 C27 18.56(7) 5_666 5_666 ?
O11 Yb1 C6 109.91(7) 5_666 . ?
O4 Yb1 Yb2 72.21(5) . . ?
O4 Yb1 Yb2 127.91(5) . 5_666 ?
O4 Yb1 O6 87.13(7) . . ?
O4 Yb1 N2 71.03(7) . . ?
O4 Yb1 N1 138.20(7) . . ?
O4 Yb1 O3 75.50(7) . 5_666 ?
O4 Yb1 C27 117.89(7) . 5_666 ?
O4 Yb1 C6 92.70(7) . . ?
O6 Yb1 Yb2 115.65(5) . . ?
O6 Yb1 Yb2 41.13(5) . 5_666 ?
O6 Yb1 N2 133.92(7) . . ?
O6 Yb1 N1 132.27(7) . . ?
O6 Yb1 O3 77.52(6) . 5_666 ?
O6 Yb1 C27 65.58(7) . 5_666 ?
O6 Yb1 C6 175.67(7) . . ?
O1 Yb1 Yb2 35.83(5) . . ?
O1 Yb1 Yb2 135.46(5) . 5_666 ?
O1 Yb1 O11 134.36(7) . 5_666 ?
O1 Yb1 O4 84.74(7) . . ?
O1 Yb1 O6 151.32(7) . . ?
O1 Yb1 N2 68.26(7) . . ?
O1 Yb1 N1 66.30(7) . . ?
O1 Yb1 O3 100.52(7) . . ?
O1 Yb1 O3 73.82(6) . 5_666 ?
O1 Yb1 C27 141.50(7) . 5_666 ?
O1 Yb1 C6 24.50(7) . . ?
N2 Yb1 Yb2 143.84(5) . 5_666 ?
N2 Yb1 Yb2 96.06(5) . . ?
N2 Yb1 N1 70.50(7) . . ?
N2 Yb1 C27 89.07(7) . 5_666 ?
N2 Yb1 C6 49.79(7) . . ?
N1 Yb1 Yb2 93.27(5) . 5_666 ?
N1 Yb1 Yb2 96.27(5) . . ?
N1 Yb1 C27 77.10(7) . 5_666 ?
N1 Yb1 C6 49.17(7) . . ?
O3 Yb1 Yb2 85.32(4) 5_666 5_666 ?
O3 Yb1 Yb2 34.93(5) . 5_666 ?
O3 Yb1 Yb2 90.26(5) . . ?
O3 Yb1 Yb2 38.75(4) 5_666 . ?
O3 Yb1 O4 142.21(7) . . ?
O3 Yb1 O6 70.33(7) . . ?
O3 Yb1 N2 130.83(7) 5_666 . ?
O3 Yb1 N2 145.70(7) . . ?
O3 Yb1 N1 120.30(7) 5_666 . ?
O3 Yb1 N1 75.32(7) . . ?
O3 Yb1 O3 70.35(7) . 5_666 ?
O3 Yb1 C27 139.02(7) 5_666 5_666 ?
O3 Yb1 C27 80.61(7) . 5_666 ?
O3 Yb1 C6 98.24(7) 5_666 . ?
O3 Yb1 C6 107.54(7) . . ?
C27 Yb1 Yb2 169.80(5) 5_666 . ?
C27 Yb1 Yb2 55.29(5) 5_666 5_666 ?
C6 Yb1 Yb2 138.32(5) . 5_666 ?
C6 Yb1 Yb2 60.27(5) . . ?
C6 Yb1 C27 118.14(7) . 5_666 ?
Yb1 Yb2 Yb1 61.775(4) . 5_666 ?
O8 Yb2 Yb1 163.42(5) . 5_666 ?
O8 Yb2 Yb1 109.87(5) . . ?
O8 Yb2 O6 129.03(6) . 5_666 ?
O8 Yb2 C22 27.67(7) . . ?
O8 Yb2 C17 104.89(7) . 5_666 ?
O7 Yb2 Yb1 87.40(5) 5_666 5_666 ?
O7 Yb2 Yb1 110.40(5) 5_666 . ?
O7 Yb2 O8 82.34(7) 5_666 . ?
O7 Yb2 O6 52.80(6) 5_666 5_666 ?
O7 Yb2 C22 87.92(7) 5_666 . ?
O7 Yb2 C17 26.05(7) 5_666 5_666 ?
O10 Yb2 Yb1 62.77(5) . 5_666 ?
O10 Yb2 Yb1 120.22(5) . . ?
O10 Yb2 O8 129.28(7) . . ?
O10 Yb2 O7 87.42(7) . 5_666 ?
O10 Yb2 O6 77.04(7) . 5_666 ?
O10 Yb2 O9 76.26(7) . . ?
O10 Yb2 O5 106.98(7) . . ?
O10 Yb2 O3 81.08(7) . 5_666 ?
O10 Yb2 C22 102.88(8) . . ?
O10 Yb2 C17 83.24(7) . 5_666 ?
O6 Yb2 Yb1 71.91(4) 5_666 . ?
O6 Yb2 Yb1 36.55(4) 5_666 5_666 ?
O6 Yb2 C22 140.70(7) 5_666 . ?
O6 Yb2 C17 26.86(7) 5_666 5_666 ?
O9 Yb2 Yb1 138.99(5) . 5_666 ?
O9 Yb2 Yb1 151.12(5) . . ?
O9 Yb2 O8 54.99(7) . . ?
O9 Yb2 O7 92.84(7) . 5_666 ?
O9 Yb2 O6 136.95(7) . 5_666 ?
O9 Yb2 C22 27.33(8) . . ?
O9 Yb2 C17 116.43(8) . 5_666 ?
O1 Yb2 Yb1 87.09(5) . 5_666 ?
O1 Yb2 Yb1 36.09(4) . . ?
O1 Yb2 O8 79.55(7) . . ?
O1 Yb2 O7 87.73(7) . 5_666 ?
O1 Yb2 O10 149.65(7) . . ?
O1 Yb2 O6 76.21(6) . 5_666 ?
O1 Yb2 O9 133.91(7) . . ?
O1 Yb2 O5 85.21(7) . . ?
O1 Yb2 O3 75.07(6) . 5_666 ?
O1 Yb2 C22 106.86(8) . . ?
O1 Yb2 C17 79.37(7) . 5_666 ?
O5 Yb2 Yb1 72.51(5) . . ?
O5 Yb2 Yb1 109.02(5) . 5_666 ?
O5 Yb2 O8 79.81(7) . . ?
O5 Yb2 O7 161.72(7) . 5_666 ?
O5 Yb2 O6 140.36(7) . 5_666 ?
O5 Yb2 O9 80.12(7) . . ?
O5 Yb2 O3 75.76(7) . 5_666 ?
O5 Yb2 C22 78.07(8) . . ?
O5 Yb2 C17 162.66(7) . 5_666 ?
O3 Yb2 Yb1 39.75(5) 5_666 . ?
O3 Yb2 Yb1 34.54(5) 5_666 5_666 ?
O3 Yb2 O8 145.90(7) 5_666 . ?
O3 Yb2 O7 118.54(7) 5_666 5_666 ?
O3 Yb2 O6 65.79(6) 5_666 5_666 ?
O3 Yb2 O9 140.19(7) 5_666 . ?
O3 Yb2 C22 153.51(8) 5_666 . ?
O3 Yb2 C17 92.49(7) 5_666 5_666 ?
C22 Yb2 Yb1 133.01(6) . . ?
C22 Yb2 Yb1 165.09(6) . 5_666 ?
C22 Yb2 C17 113.94(8) . 5_666 ?
C17 Yb2 Yb1 90.28(5) 5_666 . ?
C17 Yb2 Yb1 62.59(5) 5_666 5_666 ?
C6 O2 H2 109.5 . . ?
C27 O11 Yb1 126.08(19) . 5_666 ?
C22 O8 Yb2 91.68(16) . . ?
C17 O7 Yb2 98.24(17) . 5_666 ?
C12 O4 Yb1 132.72(18) . . ?
C27 O10 Yb2 136.77(18) . . ?
Yb1 O6 Yb2 102.31(7) . 5_666 ?
C17 O6 Yb1 159.01(18) . . ?
C17 O6 Yb2 89.10(16) . 5_666 ?
C22 O9 Yb2 94.07(17) . . ?
Yb2 O1 Yb1 108.08(7) . . ?
C6 O1 Yb1 113.60(15) . . ?
C6 O1 Yb2 138.05(16) . . ?
C12 O5 Yb2 133.77(18) . . ?
C11 N2 Yb1 127.85(18) . . ?
C11 N2 C7 118.4(2) . . ?
C7 N2 Yb1 113.22(17) . . ?
C1 N1 Yb1 129.29(19) . . ?
C1 N1 C5 117.9(2) . . ?
C5 N1 Yb1 112.82(18) . . ?
Yb1 O3 Yb1 109.65(7) . 5_666 ?
Yb1 O3 Yb2 110.53(8) . 5_666 ?
Yb1 O3 H3 101(2) 5_666 . ?
Yb1 O3 H3 123(2) . . ?
Yb2 O3 Yb1 101.50(7) 5_666 5_666 ?
Yb2 O3 H3 110(2) 5_666 . ?
C4 C3 H3A 120.2 . . ?
C2 C3 H3A 120.2 . . ?
C2 C3 C4 119.6(3) . . ?
C3 C4 H4 121.0 . . ?
C3 C4 C5 118.1(3) . . ?
C5 C4 H4 121.0 . . ?
N2 C11 H11 118.9 . . ?
N2 C11 C10 122.2(3) . . ?
C10 C11 H11 118.9 . . ?
N2 C7 C8 122.6(3) . . ?
N2 C7 C6 113.1(2) . . ?
C8 C7 C6 124.2(2) . . ?
C3 C2 H2A 120.6 . . ?
C3 C2 C1 118.8(3) . . ?
C1 C2 H2A 120.6 . . ?
H21A C21 H21B 109.5 . . ?
H21A C21 H21C 109.5 . . ?
H21B C21 H21C 109.5 . . ?
C18 C21 H21A 109.5 . . ?
C18 C21 H21B 109.5 . . ?
C18 C21 H21C 109.5 . . ?
C7 C8 H8 120.7 . . ?
C7 C8 C9 118.6(3) . . ?
C9 C8 H8 120.7 . . ?
N1 C1 C2 122.5(3) . . ?
N1 C1 H1 118.7 . . ?
C2 C1 H1 118.7 . . ?
C11 C10 H10 120.5 . . ?
C9 C10 C11 119.1(3) . . ?
C9 C10 H10 120.5 . . ?
H19A C19 H19B 109.5 . . ?
H19A C19 H19C 109.5 . . ?
H19B C19 H19C 109.5 . . ?
C18 C19 H19A 109.5 . . ?
C18 C19 H19B 109.5 . . ?
C18 C19 H19C 109.5 . . ?
N1 C5 C4 123.0(3) . . ?
N1 C5 C6 112.8(2) . . ?
C4 C5 C6 123.9(2) . . ?
C21 C18 C19 110.0(2) . . ?
C21 C18 C20 110.4(3) . . ?
C19 C18 C20 109.2(3) . . ?
C17 C18 C21 110.7(2) . . ?
C17 C18 C19 109.6(2) . . ?
C17 C18 C20 106.8(2) . . ?
C8 C9 C10 119.0(3) . . ?
C8 C9 H9 120.5 . . ?
C10 C9 H9 120.5 . . ?
C24 C23 C22 110.9(3) . . ?
C24 C23 C25 109.8(3) . . ?
C26 C23 C22 108.3(3) . . ?
C26 C23 C24 110.7(3) . . ?
C26 C23 C25 109.4(3) . . ?
C25 C23 C22 107.6(3) . . ?
O8 C22 Yb2 60.65(14) . . ?
O8 C22 C23 121.1(2) . . ?
O9 C22 Yb2 58.60(14) . . ?
O9 C22 O8 119.2(3) . . ?
O9 C22 C23 119.7(3) . . ?
C23 C22 Yb2 177.0(2) . . ?
C15 C13 C12 110.7(3) . . ?
C15 C13 C14 107.5(3) . . ?
C15 C13 C16 111.2(3) . . ?
C12 C13 C14 105.6(2) . . ?
C16 C13 C12 110.9(3) . . ?
C16 C13 C14 110.7(3) . . ?
O7 C17 Yb2 55.70(14) . 5_666 ?
O7 C17 O6 119.3(3) . . ?
O7 C17 C18 121.8(2) . . ?
O6 C17 Yb2 64.04(14) . 5_666 ?
O6 C17 C18 118.9(2) . . ?
C18 C17 Yb2 173.08(19) . 5_666 ?
C18 C20 H20A 109.5 . . ?
C18 C20 H20B 109.5 . . ?
C18 C20 H20C 109.5 . . ?
H20A C20 H20B 109.5 . . ?
H20A C20 H20C 109.5 . . ?
H20B C20 H20C 109.5 . . ?
C29 C28 C27 108.2(3) . . ?
C31 C28 C29 109.9(3) . . ?
C31 C28 C27 107.2(3) . . ?
C30 C28 C29 109.4(3) . . ?
C30 C28 C31 111.3(3) . . ?
C30 C28 C27 110.9(3) . . ?
C13 C15 H15A 109.5 . . ?
C13 C15 H15B 109.5 . . ?
C13 C15 H15C 109.5 . . ?
H15A C15 H15B 109.5 . . ?
H15A C15 H15C 109.5 . . ?
H15B C15 H15C 109.5 . . ?
C28 C29 H29A 109.5 . . ?
C28 C29 H29B 109.5 . . ?
C28 C29 H29C 109.5 . . ?
H29A C29 H29B 109.5 . . ?
H29A C29 H29C 109.5 . . ?
H29B C29 H29C 109.5 . . ?
C28 C31 H31A 109.5 . . ?
C28 C31 H31B 109.5 . . ?
C28 C31 H31C 109.5 . . ?
H31A C31 H31B 109.5 . . ?
H31A C31 H31C 109.5 . . ?
H31B C31 H31C 109.5 . . ?
O11 C27 Yb1 35.37(13) . 5_666 ?
O11 C27 O10 123.9(3) . . ?
O11 C27 C28 119.2(3) . . ?
O10 C27 Yb1 88.60(17) . 5_666 ?
O10 C27 C28 116.9(3) . . ?
C28 C27 Yb1 154.5(2) . 5_666 ?
O4 C12 O5 124.6(3) . . ?
O4 C12 C13 118.8(3) . . ?
O5 C12 C13 116.6(2) . . ?
C13 C14 H14A 109.5 . . ?
C13 C14 H14B 109.5 . . ?
C13 C14 H14C 109.5 . . ?
H14A C14 H14B 109.5 . . ?
H14A C14 H14C 109.5 . . ?
H14B C14 H14C 109.5 . . ?
C28 C30 H30A 109.5 . . ?
C28 C30 H30B 109.5 . . ?
C28 C30 H30C 109.5 . . ?
H30A C30 H30B 109.5 . . ?
H30A C30 H30C 109.5 . . ?
H30B C30 H30C 109.5 . . ?
C13 C16 H16A 109.5 . . ?
C13 C16 H16B 109.5 . . ?
C13 C16 H16C 109.5 . . ?
H16A C16 H16B 109.5 . . ?
H16A C16 H16C 109.5 . . ?
H16B C16 H16C 109.5 . . ?
C23 C24 H24A 109.5 . . ?
C23 C24 H24B 109.5 . . ?
C23 C24 H24C 109.5 . . ?
H24A C24 H24B 109.5 . . ?
H24A C24 H24C 109.5 . . ?
H24B C24 H24C 109.5 . . ?
O2 C6 Yb1 156.00(18) . . ?
O2 C6 C7 111.3(2) . . ?
O2 C6 C5 108.2(2) . . ?
O1 C6 Yb1 41.90(11) . . ?
O1 C6 O2 114.1(2) . . ?
O1 C6 C7 108.5(2) . . ?
O1 C6 C5 108.9(2) . . ?
C7 C6 Yb1 83.00(14) . . ?
C5 C6 Yb1 85.07(15) . . ?
C5 C6 C7 105.5(2) . . ?
C23 C26 H26A 109.5 . . ?
C23 C26 H26B 109.5 . . ?
C23 C26 H26C 109.5 . . ?
H26A C26 H26B 109.5 . . ?
H26A C26 H26C 109.5 . . ?
H26B C26 H26C 109.5 . . ?
C23 C25 H25A 109.5 . . ?
C23 C25 H25B 109.5 . . ?
C23 C25 H25C 109.5 . . ?
H25A C25 H25B 109.5 . . ?
H25A C25 H25C 109.5 . . ?
H25B C25 H25C 109.5 . . ?

loop_
_geom_bond_atom_site_label_1
_geom_bond_atom_site_label_2
_geom_bond_distance
_geom_bond_site_symmetry_2
_geom_bond_publ_flag
Yb1 Yb2 3.78526(18) 5_666 ?
Yb1 Yb2 3.62355(17) . ?
Yb1 O11 2.2869(19) 5_666 ?
Yb1 O4 2.3043(19) . ?
Yb1 O6 2.3075(18) . ?
Yb1 O1 2.2455(18) . ?
Yb1 N2 2.494(2) . ?
Yb1 N1 2.557(2) . ?
Yb1 O3 2.3644(19) 5_666 ?
Yb1 O3 2.2915(19) . ?
Yb1 C27 3.193(3) 5_666 ?
Yb1 C6 3.081(3) . ?
Yb2 Yb1 3.78537(19) 5_666 ?
Yb2 O8 2.3892(19) . ?
Yb2 O7 2.366(2) 5_666 ?
Yb2 O10 2.2449(19) . ?
Yb2 O6 2.5487(19) 5_666 ?
Yb2 O9 2.345(2) . ?
Yb2 O1 2.2312(18) . ?
Yb2 O5 2.269(2) . ?
Yb2 O3 2.3146(18) 5_666 ?
Yb2 C22 2.740(3) . ?
Yb2 C17 2.834(3) 5_666 ?
O2 H2 0.8400 . ?
O2 C6 1.399(3) . ?
O11 Yb1 2.2871(19) 5_666 ?
O11 C27 1.257(3) . ?
O8 C22 1.273(3) . ?
O7 Yb2 2.3659(19) 5_666 ?
O7 C17 1.258(3) . ?
O4 C12 1.262(3) . ?
O10 C27 1.262(3) . ?
O6 Yb2 2.5486(19) 5_666 ?
O6 C17 1.281(3) . ?
O9 C22 1.261(3) . ?
O1 C6 1.394(3) . ?
O5 C12 1.267(3) . ?
N2 C11 1.334(4) . ?
N2 C7 1.349(3) . ?
N1 C1 1.339(4) . ?
N1 C5 1.345(3) . ?
O3 Yb1 2.3643(19) 5_666 ?
O3 Yb2 2.3145(18) 5_666 ?
O3 H3 0.869(2) . ?
C3 H3A 0.9500 . ?
C3 C4 1.381(4) . ?
C3 C2 1.377(4) . ?
C4 H4 0.9500 . ?
C4 C5 1.389(4) . ?
C11 H11 0.9500 . ?
C11 C10 1.388(4) . ?
C7 C8 1.384(4) . ?
C7 C6 1.533(4) . ?
C2 H2A 0.9500 . ?
C2 C1 1.389(4) . ?
C21 H21A 0.9800 . ?
C21 H21B 0.9800 . ?
C21 H21C 0.9800 . ?
C21 C18 1.528(4) . ?
C8 H8 0.9500 . ?
C8 C9 1.384(4) . ?
C1 H1 0.9500 . ?
C10 H10 0.9500 . ?
C10 C9 1.385(4) . ?
C19 H19A 0.9800 . ?
C19 H19B 0.9800 . ?
C19 H19C 0.9800 . ?
C19 C18 1.530(4) . ?
C5 C6 1.527(4) . ?
C18 C17 1.519(4) . ?
C18 C20 1.539(4) . ?
C9 H9 0.9500 . ?
C23 C22 1.523(4) . ?
C23 C24 1.517(5) . ?
C23 C26 1.513(5) . ?
C23 C25 1.522(5) . ?
C13 C15 1.512(4) . ?
C13 C12 1.537(4) . ?
C13 C14 1.542(5) . ?
C13 C16 1.515(5) . ?
C17 Yb2 2.834(3) 5_666 ?
C20 H20A 0.9800 . ?
C20 H20B 0.9800 . ?
C20 H20C 0.9800 . ?
C28 C29 1.530(5) . ?
C28 C31 1.525(5) . ?
C28 C27 1.536(4) . ?
C28 C30 1.524(5) . ?
C15 H15A 0.9800 . ?
C15 H15B 0.9800 . ?
C15 H15C 0.9800 . ?
C29 H29A 0.9800 . ?
C29 H29B 0.9800 . ?
C29 H29C 0.9800 . ?
C31 H31A 0.9800 . ?
C31 H31B 0.9800 . ?
C31 H31C 0.9800 . ?
C27 Yb1 3.193(3) 5_666 ?
C14 H14A 0.9800 . ?
C14 H14B 0.9800 . ?
C14 H14C 0.9800 . ?
C30 H30A 0.9800 . ?
C30 H30B 0.9800 . ?
C30 H30C 0.9800 . ?
C16 H16A 0.9800 . ?
C16 H16B 0.9800 . ?
C16 H16C 0.9800 . ?
C24 H24A 0.9800 . ?
C24 H24B 0.9800 . ?
C24 H24C 0.9800 . ?
C26 H26A 0.9800 . ?
C26 H26B 0.9800 . ?
C26 H26C 0.9800 . ?
C25 H25A 0.9800 . ?
C25 H25B 0.9800 . ?
C25 H25C 0.9800 . ?

loop_
_geom_torsion_atom_site_label_1
_geom_torsion_atom_site_label_2
_geom_torsion_atom_site_label_3
_geom_torsion_atom_site_label_4
_geom_torsion
_geom_torsion_site_symmetry_1
_geom_torsion_site_symmetry_2
_geom_torsion_site_symmetry_3
_geom_torsion_site_symmetry_4
_geom_torsion_publ_flag
Yb1 O11 C27 O10 4.3(4) 5_666 . . . ?
Yb1 O11 C27 C28 -176.39(19) 5_666 . . . ?
Yb1 O4 C12 O5 -25.9(4) . . . . ?
Yb1 O4 C12 C13 151.9(2) . . . . ?
Yb1 O6 C17 Yb2 123.7(5) . . . 5_666 ?
Yb1 O6 C17 O7 116.7(5) . . . . ?
Yb1 O6 C17 C18 -63.4(6) . . . . ?
Yb1 O1 C6 O2 -179.81(17) . . . . ?
Yb1 O1 C6 C7 55.5(2) . . . . ?
Yb1 O1 C6 C5 -58.9(2) . . . . ?
Yb1 N2 C11 C10 169.6(2) . . . . ?
Yb1 N2 C7 C8 -172.6(2) . . . . ?
Yb1 N2 C7 C6 10.7(3) . . . . ?
Yb1 N1 C1 C2 178.6(2) . . . . ?
Yb1 N1 C5 C4 -179.0(2) . . . . ?
Yb1 N1 C5 C6 -4.7(3) . . . . ?
Yb2 O8 C22 O9 2.3(3) . . . . ?
Yb2 O8 C22 C23 -177.2(2) . . . . ?
Yb2 O7 C17 O6 7.6(3) 5_666 . . . ?
Yb2 O7 C17 C18 -172.3(2) 5_666 . . . ?
Yb2 O10 C27 Yb1 -51.0(2) . . . 5_666 ?
Yb2 O10 C27 O11 -53.5(4) . . . . ?
Yb2 O10 C27 C28 127.2(3) . . . . ?
Yb2 O6 C17 O7 -7.0(3) 5_666 . . . ?
Yb2 O6 C17 C18 172.9(2) 5_666 . . . ?
Yb2 O9 C22 O8 -2.3(3) . . . . ?
Yb2 O9 C22 C23 177.2(2) . . . . ?
Yb2 O1 C6 Yb1 -173.0(3) . . . . ?
Yb2 O1 C6 O2 7.2(4) . . . . ?
Yb2 O1 C6 C7 -117.4(2) . . . . ?
Yb2 O1 C6 C5 128.2(2) . . . . ?
Yb2 O5 C12 O4 26.7(4) . . . . ?
Yb2 O5 C12 C13 -151.2(2) . . . . ?
N2 C11 C10 C9 1.2(4) . . . . ?
N2 C7 C8 C9 2.4(4) . . . . ?
N2 C7 C6 Yb1 -8.0(2) . . . . ?
N2 C7 C6 O2 -168.0(2) . . . . ?
N2 C7 C6 O1 -41.7(3) . . . . ?
N2 C7 C6 C5 74.9(3) . . . . ?
N1 C5 C6 Yb1 3.6(2) . . . . ?
N1 C5 C6 O2 163.1(2) . . . . ?
N1 C5 C6 O1 38.6(3) . . . . ?
N1 C5 C6 C7 -77.7(3) . . . . ?
C3 C4 C5 N1 0.1(4) . . . . ?
C3 C4 C5 C6 -173.5(3) . . . . ?
C3 C2 C1 N1 0.6(5) . . . . ?
C4 C3 C2 C1 0.0(5) . . . . ?
C4 C5 C6 Yb1 177.9(3) . . . . ?
C4 C5 C6 O2 -22.6(4) . . . . ?
C4 C5 C6 O1 -147.1(3) . . . . ?
C4 C5 C6 C7 96.5(3) . . . . ?
C11 N2 C7 C8 -0.2(4) . . . . ?
C11 N2 C7 C6 -176.9(2) . . . . ?
C11 C10 C9 C8 1.0(4) . . . . ?
C7 N2 C11 C10 -1.6(4) . . . . ?
C7 C8 C9 C10 -2.7(4) . . . . ?
C2 C3 C4 C5 -0.4(5) . . . . ?
C21 C18 C17 O7 16.6(4) . . . . ?
C21 C18 C17 O6 -163.4(3) . . . . ?
C8 C7 C6 Yb1 175.4(3) . . . . ?
C8 C7 C6 O2 15.4(4) . . . . ?
C8 C7 C6 O1 141.7(3) . . . . ?
C8 C7 C6 C5 -101.7(3) . . . . ?
C1 N1 C5 C4 0.4(4) . . . . ?
C1 N1 C5 C6 174.8(2) . . . . ?
C19 C18 C17 O7 138.2(3) . . . . ?
C19 C18 C17 O6 -41.8(3) . . . . ?
C5 N1 C1 C2 -0.8(4) . . . . ?
C20 C18 C17 O7 -103.7(3) . . . . ?
C20 C18 C17 O6 76.3(3) . . . . ?
C15 C13 C12 O4 150.0(3) . . . . ?
C15 C13 C12 O5 -32.0(4) . . . . ?
C29 C28 C27 Yb1 121.5(4) . . . 5_666 ?
C29 C28 C27 O11 126.4(3) . . . . ?
C29 C28 C27 O10 -54.3(4) . . . . ?
C31 C28 C27 Yb1 -120.1(4) . . . 5_666 ?
C31 C28 C27 O11 -115.2(3) . . . . ?
C31 C28 C27 O10 64.1(4) . . . . ?
C14 C13 C12 O4 -93.9(3) . . . . ?
C14 C13 C12 O5 84.1(3) . . . . ?
C30 C28 C27 Yb1 1.5(6) . . . 5_666 ?
C30 C28 C27 O11 6.4(4) . . . . ?
C30 C28 C27 O10 -174.3(3) . . . . ?
C16 C13 C12 O4 26.1(4) . . . . ?
C16 C13 C12 O5 -155.8(3) . . . . ?
C24 C23 C22 O8 3.0(4) . . . . ?
C24 C23 C22 O9 -176.5(3) . . . . ?
C6 C7 C8 C9 178.6(3) . . . . ?
C26 C23 C22 O8 124.7(3) . . . . ?
C26 C23 C22 O9 -54.8(4) . . . . ?
C25 C23 C22 O8 -117.1(3) . . . . ?
C25 C23 C22 O9 63.4(4) . . . . ?
